data_4002920
loop_
_publ_author_name
'Yin, Jinlin'
'Yang, Huimin'
'Fei, Honghan'

_publ_section_title
;
 Robust, Cationic Lead Halide Layered Materials with Efficient Broadband
 White-Light Emission
;
_journal_issue 11
_journal_name_full 'Chemistry of Materials'
_journal_page_first 3909
_journal_paper_doi 10.1021/acs.chemmater.8b05345
_journal_volume 31
_journal_year 2019
_chemical_formula_moiety 'C4 H5 Br O2 Pb'
_chemical_formula_sum 'C4 H5 Br O2 Pb'
_chemical_formula_weight 372.18
_space_group_crystal_system monoclinic
_space_group_IT_number 14
_space_group_name_Hall '-P 2ybc'
_space_group_name_H-M_alt 'P 1 21/c 1'
_symmetry_space_group_name_Hall '-P 2ybc'
_symmetry_space_group_name_H-M 'P 1 21/c 1'
_atom_sites_solution_hydrogens geom
_audit_creation_date 2018-04-07
_audit_creation_method
;
  Olex2 1.2-ac2
  (compiled Nov  7 2012 10:32:32, GUI svn.r4372)
;
_cell_angle_alpha 90
_cell_angle_beta 98.128(9)
_cell_angle_gamma 90
_cell_formula_units_Z 4
_cell_length_a 11.936(3)
_cell_length_b 6.0077(13)
_cell_length_c 9.478(2)
_cell_measurement_reflns_used 4306
_cell_measurement_temperature 295(2)
_cell_measurement_theta_max 27.46
_cell_measurement_theta_min 3.45
_cell_volume 672.8(3)
_computing_molecular_graphics
;
O. V. Dolomanov, L. J. Bourhis, R. J. Gildea, J. A. K. Howard and H. Puschmann,
OLEX2: a complete structure solution, refinement and analysis program.
J. Appl. Cryst. (2009). 42, 339-341.
;
_computing_publication_material
;
O. V. Dolomanov, L. J. Bourhis, R. J. Gildea, J. A. K. Howard and H. Puschmann,
OLEX2: a complete structure solution, refinement and analysis program.
J. Appl. Cryst. (2009). 42, 339-341.
;
_computing_structure_refinement 'SHELXL-2016/6 (Sheldrick, 2016)'
_computing_structure_solution 'SHELXT 2014/5 (Sheldrick, 2014)'
_diffrn_ambient_temperature 295(2)
_diffrn_measured_fraction_theta_full 0.999
_diffrn_measured_fraction_theta_max 0.996
_diffrn_measurement_device_type 'Bruker APEX-III CMOS'
_diffrn_measurement_method '\f and \w scans'
_diffrn_radiation_type MoK\a
_diffrn_radiation_wavelength 0.71073
_diffrn_reflns_av_R_equivalents 0.0587
_diffrn_reflns_av_unetI/netI 0.0364
_diffrn_reflns_Laue_measured_fraction_full 0.999
_diffrn_reflns_Laue_measured_fraction_max 0.996
_diffrn_reflns_limit_h_max 15
_diffrn_reflns_limit_h_min -15
_diffrn_reflns_limit_k_max 8
_diffrn_reflns_limit_k_min -7
_diffrn_reflns_limit_l_max 11
_diffrn_reflns_limit_l_min -12
_diffrn_reflns_number 10407
_diffrn_reflns_point_group_measured_fraction_full 0.999
_diffrn_reflns_point_group_measured_fraction_max 0.996
_diffrn_reflns_theta_full 25.242
_diffrn_reflns_theta_max 28.339
_diffrn_reflns_theta_min 3.448
_diffrn_standards_number 0
_exptl_absorpt_coefficient_mu 30.923
_exptl_absorpt_correction_T_max 0.7456
_exptl_absorpt_correction_T_min 0.3580
_exptl_absorpt_correction_type multi-scan
_exptl_absorpt_process_details
;
? was used for absorption correction.
wR2(int) was 0.1699 before and 0.0776 after correction.
The Ratio of minimum to maximum transmission is 0.4802.
The \l/2 correction factor is Not present.
;
_exptl_crystal_colour colourless
_exptl_crystal_colour_primary colourless
_exptl_crystal_density_diffrn 3.674
_exptl_crystal_description sheet
_exptl_crystal_F_000 648
_refine_diff_density_max 2.385
_refine_diff_density_min -1.168
_refine_diff_density_rms 0.314
_refine_ls_extinction_method none
_refine_ls_goodness_of_fit_ref 1.051
_refine_ls_hydrogen_treatment constr
_refine_ls_matrix_type full
_refine_ls_number_parameters 73
_refine_ls_number_reflns 1666
_refine_ls_number_restraints 0
_refine_ls_restrained_S_all 1.051
_refine_ls_R_factor_all 0.0780
_refine_ls_R_factor_gt 0.0497
_refine_ls_shift/su_max 0.000
_refine_ls_shift/su_mean 0.000
_refine_ls_structure_factor_coef Fsqd
_refine_ls_weighting_details 'w=1/[\s^2^(Fo^2^)+(0.0697P)^2^+5.4723P] where P=(Fo^2^+2Fc^2^)/3'
_refine_ls_weighting_scheme calc
_refine_ls_wR_factor_gt 0.1251
_refine_ls_wR_factor_ref 0.1431
_reflns_Friedel_coverage 0.000
_reflns_number_gt 1014
_reflns_number_total 1666
_reflns_threshold_expression 'I > 2\s(I)'
_cod_data_source_file cm8b05345_si_003.cif
_cod_data_source_block P21c_b
_cod_depositor_comments 'Adding full bibliography for 4002920--4002921.cif.'
_cod_database_code 4002920
_olex2_refinement_description
;
1. Others
 Fixed Uiso: H2(0.069) H3A(0.076) H3AB(0.076) H4A(0.071) H4AB(0.071)
 Fixed X: H2(0.396874) H3A(0.386914) H3AB(0.32356) H4A(0.492935) H4AB(0.49528)
 Fixed Y: H2(0.288623) H3A(0.700569) H3AB(0.657096) H4A(0.861396) H4AB(0.635116)
 Fixed Z: H2(-0.442848) H3A(-0.598544) H3AB(-0.466761) H4A(-0.398329) H4AB(-
 0.315055)
;
_shelx_shelxl_version_number 2016/6
_shelx_space_group_comment
;
The symmetry employed for this shelxl refinement is uniquely defined
by the following loop, which should always be used as a source of
symmetry information in preference to the above space-group names.
They are only intended as comments.
;

loop_
_space_group_symop_operation_xyz
'x, y, z'
'-x, y+1/2, -z+1/2'
'-x, -y, -z'
'x, -y-1/2, z-1/2'

loop_
_atom_site_label
_atom_site_type_symbol
_atom_site_fract_x
_atom_site_fract_y
_atom_site_fract_z
_atom_site_U_iso_or_equiv
_atom_site_adp_type
_atom_site_occupancy
_atom_site_site_symmetry_order
_atom_site_calc_flag
_atom_site_refinement_flags_posn
_atom_site_refinement_flags_adp
Pb1 Pb 0.10818(4) 0.25382(7) -0.36546(5) 0.0435(2) Uani 1 1 d . .
Br1 Br 0.10244(13) 0.7486(2) -0.3371(2) 0.0614(4) Uani 1 1 d . .
O1 O 0.1986(8) 0.2736(17) -0.5858(10) 0.058(3) Uani 1 1 d . .
O2 O 0.2953(9) 0.2694(19) -0.7612(11) 0.069(3) Uani 1 1 d . .
C1 C 0.2918(12) 0.295(3) -0.6345(18) 0.056(4) Uani 1 1 d . .
C2 C 0.3977(13) 0.364(3) -0.5343(16) 0.058(4) Uani 1 1 d . .
H2 H 0.396874 0.288623 -0.442848 0.069 Uiso 1 1 calc R U
C3 C 0.3913(13) 0.623(3) -0.5083(18) 0.063(4) Uani 1 1 d . .
H3A H 0.386914 0.700569 -0.598544 0.076 Uiso 1 1 calc R U
H3AB H 0.323560 0.657096 -0.466761 0.076 Uiso 1 1 calc R U
C4 C 0.4954(14) 0.701(3) -0.4085(17) 0.059(4) Uani 1 1 d . .
H4A H 0.492935 0.861396 -0.398329 0.071 Uiso 1 1 calc R U
H4AB H 0.495280 0.635116 -0.315055 0.071 Uiso 1 1 calc R U

loop_
_atom_site_aniso_label
_atom_site_aniso_U_11
_atom_site_aniso_U_22
_atom_site_aniso_U_33
_atom_site_aniso_U_23
_atom_site_aniso_U_13
_atom_site_aniso_U_12
Pb1 0.0432(3) 0.0442(3) 0.0425(3) 0.0016(3) 0.00410(19) 0.0003(3)
Br1 0.0557(8) 0.0500(8) 0.0799(10) -0.0038(8) 0.0142(7) 0.0000(8)
O1 0.039(5) 0.090(8) 0.043(5) -0.001(5) 0.003(4) -0.004(5)
O2 0.050(6) 0.114(10) 0.043(5) -0.021(6) 0.005(4) 0.000(6)
C1 0.034(6) 0.077(10) 0.058(9) -0.014(8) 0.012(6) -0.004(7)
C2 0.043(8) 0.080(10) 0.051(8) 0.003(8) 0.012(6) -0.019(8)
C3 0.040(8) 0.075(11) 0.074(11) -0.021(9) 0.010(7) -0.003(8)
C4 0.052(8) 0.081(11) 0.048(8) -0.001(7) 0.016(6) 0.012(8)

loop_
_atom_type_symbol
_atom_type_description
_atom_type_scat_dispersion_real
_atom_type_scat_dispersion_imag
_atom_type_scat_source
C C 0.0033 0.0016 'International Tables Vol C Tables 4.2.6.8 and 6.1.1.4'
H H 0.0000 0.0000 'International Tables Vol C Tables 4.2.6.8 and 6.1.1.4'
Br Br -0.2901 2.4595 'International Tables Vol C Tables 4.2.6.8 and 6.1.1.4'
O O 0.0106 0.0060 'International Tables Vol C Tables 4.2.6.8 and 6.1.1.4'
Pb Pb -3.3944 10.1111 'International Tables Vol C Tables 4.2.6.8 and 6.1.1.4'

loop_
_geom_angle_atom_site_label_1
_geom_angle_atom_site_label_2
_geom_angle_atom_site_label_3
_geom_angle
_geom_angle_site_symmetry_1
_geom_angle_site_symmetry_3
Br1 Pb1 Br1 169.09(8) . 1_545
O1 Pb1 Br1 92.7(2) . .
O1 Pb1 Br1 82.2(2) 4_566 1_545
O1 Pb1 Br1 89.1(2) 4_566 .
O1 Pb1 Br1 98.0(2) . 1_545
O1 Pb1 O1 131.4(4) . 4_566
O2 Pb1 Br1 86.3(3) 4_566 1_545
O2 Pb1 Br1 93.1(3) 4_566 .
O2 Pb1 O1 49.8(3) 4_566 4_566
O2 Pb1 O1 81.6(3) 4_566 .
Pb1 Br1 Pb1 169.09(8) . 1_565
Pb1 O1 Pb1 131.0(4) . 4_565
C1 O1 Pb1 84.2(9) . 4_565
C1 O1 Pb1 144.8(10) . .
C1 O2 Pb1 105.2(10) . 4_565
O1 C1 C2 119.4(14) . .
O2 C1 O1 120.1(14) . .
O2 C1 C2 120.4(13) . .
C1 C2 H2 108.2 . .
C1 C2 C3 108.2(13) . .
C3 C2 H2 108.2 . .
C4 C2 C1 111.9(13) 3_664 .
C4 C2 H2 108.2 3_664 .
C4 C2 C3 112.0(12) 3_664 .
C2 C3 H3A 109.6 . .
C2 C3 H3AB 109.6 . .
H3A C3 H3AB 108.1 . .
C4 C3 C2 110.3(13) . .
C4 C3 H3A 109.6 . .
C4 C3 H3AB 109.6 . .
C2 C4 C3 110.7(13) 3_664 .
C2 C4 H4A 109.5 3_664 .
C2 C4 H4AB 109.5 3_664 .
C3 C4 H4A 109.5 . .
C3 C4 H4AB 109.5 . .
H4A C4 H4AB 108.1 . .

loop_
_geom_bond_atom_site_label_1
_geom_bond_atom_site_label_2
_geom_bond_distance
_geom_bond_site_symmetry_2
Pb1 Br1 2.9860(15) .
Pb1 Br1 3.0490(15) 1_545
Pb1 O1 2.485(10) .
Pb1 O1 2.722(9) 4_566
Pb1 O2 2.315(11) 4_566
O1 C1 1.269(17) .
O2 C1 1.217(18) .
C1 C2 1.53(2) .
C2 H2 0.9800 .
C2 C3 1.57(2) .
C2 C4 1.51(2) 3_664
C3 H3A 0.9700 .
C3 H3AB 0.9700 .
C3 C4 1.53(2) .
C4 H4A 0.9700 .
C4 H4AB 0.9700 .

loop_
_geom_torsion_atom_site_label_1
_geom_torsion_atom_site_label_2
_geom_torsion_atom_site_label_3
_geom_torsion_atom_site_label_4
_geom_torsion
_geom_torsion_site_symmetry_1
_geom_torsion_site_symmetry_4
Pb1 O1 C1 O2 171.7(11) . .
Pb1 O1 C1 O2 -7.7(15) 4_565 .
Pb1 O1 C1 C2 169.1(14) 4_565 .
Pb1 O1 C1 C2 -12(3) . .
Pb1 O2 C1 O1 9.3(18) 4_565 .
Pb1 O2 C1 C2 -167.4(12) 4_565 .
O1 C1 C2 C3 -77.7(17) . .
O1 C1 C2 C4 158.4(15) . 3_664
O2 C1 C2 C3 99.1(18) . .
O2 C1 C2 C4 -25(2) . 3_664
C1 C2 C3 C4 180.0(13) . .
C2 C3 C4 C2 55.4(19) . 3_664
C4 C2 C3 C4 -56.2(19) 3_664 .
